data_1537573
loop_
_publ_author_name
'Larsson, E.'

_publ_section_title
;
 An x-ray investigation of the Ni-P system and the crystal structures of
 Ni P and Ni P2
;
_journal_name_full 'Arkiv foer Kemi'
_journal_page_first 335
_journal_page_last 365
_journal_volume 23
_journal_year 1965
_chemical_formula_sum 'Ni12 P5'
_space_group_IT_number 87
_symmetry_space_group_name_Hall '-I 4'
_symmetry_space_group_name_H-M 'I 4/m'
_cell_angle_alpha 90
_cell_angle_beta 90
_cell_angle_gamma 90
_cell_formula_units_Z 2
_cell_length_a 8.646
_cell_length_b 8.646
_cell_length_c 5.07
_cell_volume 378.999
_citation_journal_id_ASTM ARKEAD
_cod_data_source_file Larsson_ARKEAD_1965_1687.cif
_cod_data_source_block Ni12P5
_cod_original_cell_volume 378.9993
_cod_database_code 1537573

loop_
_symmetry_equiv_pos_as_xyz
x,y,z
-y,x,z
-x,-y,z
y,-x,z
-x,-y,-z
y,-x,-z
x,y,-z
-y,x,-z
x+1/2,y+1/2,z+1/2
-y+1/2,x+1/2,z+1/2
-x+1/2,-y+1/2,z+1/2
y+1/2,-x+1/2,z+1/2
-x+1/2,-y+1/2,-z+1/2
y+1/2,-x+1/2,-z+1/2
x+1/2,y+1/2,-z+1/2
-y+1/2,x+1/2,-z+1/2

loop_
_atom_site_label
_atom_site_type_symbol
_atom_site_fract_x
_atom_site_fract_y
_atom_site_fract_z
_atom_site_occupancy
_atom_site_U_iso_or_equiv
Ni2 Ni 0.3655 0.0609 0 1 0.0
Ni1 Ni 0.1166 0.1812 0.249 1 0.0
P2 P 0 0 0 1 0.0
P1 P 0.1939 0.4132 0 1 0.0
